data_2239398
loop_
_publ_author_name
'Karthikeyan, S.'
'Narayanan, P.'
'Sethusankar, K.'
'Devaraj, Anthonisamy'
'Bakthadoss, Manickam'

_publ_section_title
;
 Methyl
 3'-(2,5-dimethylbenzyl)-1'-methyl-2-oxo-4'-phenylspiro[indoline-3,2'-pyrrolidine]-3'-carboxylate
 chloroform monosolvate
;
_journal_coeditor_code SU2703
_journal_issue 3
_journal_name_full 'Acta Crystallographica Section E'
_journal_page_first o377
_journal_page_last o378
_journal_paper_doi 10.1107/S1600536814004073
_journal_volume 70
_journal_year 2014
_chemical_formula_iupac 'C29 H30 N2 O3, C H Cl3'
_chemical_formula_moiety 'C29 H30 N2 O3, C H Cl3'
_chemical_formula_sum 'C30 H31 Cl3 N2 O3'
_chemical_formula_weight 573.92
_chemical_name_systematic
'Methyl 3'-(2,5-dimethylbenzyl)-1'-methyl-2-oxo-4'-phenylspiro[indoline-3,2'-pyrrolidine]-3'-carboxylate chloroform monosolvate'
_space_group_IT_number 14
_symmetry_cell_setting monoclinic
_symmetry_space_group_name_Hall '-P 2ybc'
_symmetry_space_group_name_H-M 'P 1 21/c 1'
_atom_sites_solution_hydrogens geom
_atom_sites_solution_primary direct
_atom_sites_solution_secondary difmap
_audit_creation_method SHELXL-97
_cell_angle_alpha 90.00
_cell_angle_beta 98.135(2)
_cell_angle_gamma 90.00
_cell_formula_units_Z 4
_cell_length_a 12.9164(4)
_cell_length_b 17.6167(5)
_cell_length_c 12.4548(5)
_cell_measurement_reflns_used 8093
_cell_measurement_temperature 293(2)
_cell_measurement_theta_max 29.95
_cell_measurement_theta_min 1.97
_cell_volume 2805.50(16)
_computing_cell_refinement 'SAINT (Bruker, 2008)'
_computing_data_collection 'APEX2 (Bruker, 2008)'
_computing_data_reduction 'SAINT (Bruker, 2008)'
_computing_molecular_graphics
;
ORTEP-3 for Windows (Farrugia, 2012) and
Mercury (Macrae <i>et al.</i>, 2008)
;
_computing_publication_material 'SHELXL97 (Sheldrick, 2008) and PLATON (Spek, 2009)'
_computing_structure_refinement 'SHELXL97 (Sheldrick, 2008)'
_computing_structure_solution 'SHELXS97 (Sheldrick, 2008)'
_diffrn_ambient_temperature 293(2)
_diffrn_measured_fraction_theta_full 0.994
_diffrn_measured_fraction_theta_max 0.994
_diffrn_measurement_device_type 'Bruker Kappa APEXII CCD'
_diffrn_measurement_method '\w scans'
_diffrn_radiation_monochromator graphite
_diffrn_radiation_source 'fine-focus sealed tube'
_diffrn_radiation_type MoK\a
_diffrn_radiation_wavelength 0.71073
_diffrn_reflns_av_R_equivalents 0.0320
_diffrn_reflns_av_sigmaI/netI 0.0367
_diffrn_reflns_limit_h_max 15
_diffrn_reflns_limit_h_min -18
_diffrn_reflns_limit_k_max 17
_diffrn_reflns_limit_k_min -24
_diffrn_reflns_limit_l_max 17
_diffrn_reflns_limit_l_min -16
_diffrn_reflns_number 32563
_diffrn_reflns_theta_full 29.95
_diffrn_reflns_theta_max 29.95
_diffrn_reflns_theta_min 1.97
_exptl_absorpt_coefficient_mu 0.361
_exptl_absorpt_correction_type none
_exptl_crystal_colour colourless
_exptl_crystal_density_diffrn 1.359
_exptl_crystal_density_method 'not measured'
_exptl_crystal_description Block
_exptl_crystal_F_000 1200
_exptl_crystal_size_max 0.35
_exptl_crystal_size_mid 0.30
_exptl_crystal_size_min 0.25
_refine_diff_density_max 0.384
_refine_diff_density_min -0.464
_refine_ls_extinction_method none
_refine_ls_goodness_of_fit_ref 1.014
_refine_ls_hydrogen_treatment constr
_refine_ls_matrix_type full
_refine_ls_number_parameters 347
_refine_ls_number_reflns 8093
_refine_ls_number_restraints 0
_refine_ls_restrained_S_all 1.014
_refine_ls_R_factor_all 0.0951
_refine_ls_R_factor_gt 0.0522
_refine_ls_shift/su_max 0.029
_refine_ls_shift/su_mean 0.000
_refine_ls_structure_factor_coef Fsqd
_refine_ls_weighting_details 'calc w=1/[\s^2^(Fo^2^)+(0.0743P)^2^+0.8771P] where P=(Fo^2^+2Fc^2^)/3'
_refine_ls_weighting_scheme calc
_refine_ls_wR_factor_gt 0.1352
_refine_ls_wR_factor_ref 0.1613
_reflns_number_gt 4986
_reflns_number_total 8093
_reflns_threshold_expression I>2sigma(I)
_cod_data_source_file su2703sup1.cif
_cod_data_source_block I
_cod_original_sg_symbol_H-M 'P 21/c'
_cod_database_code 2239398
_cod_database_fobs_code 2239398

loop_
_symmetry_equiv_pos_as_xyz
'x, y, z'
'-x, y+1/2, -z+1/2'
'-x, -y, -z'
'x, -y-1/2, z-1/2'

loop_
_atom_site_type_symbol
_atom_site_label
_atom_site_fract_x
_atom_site_fract_y
_atom_site_fract_z
_atom_site_U_iso_or_equiv
_atom_site_adp_type
_atom_site_calc_flag
_atom_site_refinement_flags
_atom_site_occupancy
_atom_site_symmetry_multiplicity
C C1 0.52972(18) 0.16392(14) 0.1611(2) 0.0606(6) Uani d . 1 1
H H1 0.5616 0.1446 0.1045 0.073 Uiso calc R 1 1
C C2 0.4214(2) 0.16690(18) 0.1514(3) 0.0870(10) Uani d . 1 1
H H2 0.3813 0.1492 0.0884 0.104 Uiso calc R 1 1
C C3 0.3732(2) 0.19554(17) 0.2334(3) 0.0844(10) Uani d . 1 1
H H3 0.3006 0.1969 0.2265 0.101 Uiso calc R 1 1
C C4 0.43157(18) 0.22214(14) 0.3255(3) 0.0670(7) Uani d . 1 1
H H4 0.3987 0.2417 0.3813 0.080 Uiso calc R 1 1
C C5 0.54030(15) 0.22008(11) 0.33620(19) 0.0473(5) Uani d . 1 1
H H5 0.5796 0.2393 0.3986 0.057 Uiso calc R 1 1
C C6 0.59068(14) 0.18961(10) 0.25467(16) 0.0391(4) Uani d . 1 1
C C7 0.70826(13) 0.19113(9) 0.25662(13) 0.0300(3) Uani d . 1 1
H H7 0.7220 0.1678 0.1886 0.036 Uiso calc R 1 1
C C8 0.74566(13) 0.27309(9) 0.25403(14) 0.0319(3) Uani d . 1 1
H H8A 0.7355 0.2928 0.1805 0.038 Uiso calc R 1 1
H H8B 0.7086 0.3053 0.2991 0.038 Uiso calc R 1 1
C C9 0.86380(12) 0.21922(9) 0.39155(12) 0.0269(3) Uani d . 1 1
C C10 0.82724(13) 0.25825(9) 0.49252(13) 0.0309(3) Uani d . 1 1
C C11 0.99571(13) 0.21963(10) 0.54390(14) 0.0347(4) Uani d . 1 1
C C12 1.09263(16) 0.20958(12) 0.60490(17) 0.0482(5) Uani d . 1 1
H H12 1.1043 0.2224 0.6780 0.058 Uiso calc R 1 1
C C13 1.17168(16) 0.17983(13) 0.5537(2) 0.0540(5) Uani d . 1 1
H H13 1.2374 0.1715 0.5932 0.065 Uiso calc R 1 1
C C14 1.15450(15) 0.16239(12) 0.44510(19) 0.0497(5) Uani d . 1 1
H H14 1.2091 0.1434 0.4117 0.060 Uiso calc R 1 1
C C15 1.05653(14) 0.17275(10) 0.38447(16) 0.0391(4) Uani d . 1 1
H H15 1.0456 0.1616 0.3108 0.047 Uiso calc R 1 1
C C16 0.97590(13) 0.19984(9) 0.43528(13) 0.0301(3) Uani d . 1 1
C C17 0.78538(12) 0.15185(9) 0.35030(12) 0.0272(3) Uani d . 1 1
C C18 0.73755(13) 0.11476(9) 0.44370(14) 0.0324(4) Uani d . 1 1
H H18A 0.7936 0.1058 0.5028 0.039 Uiso calc R 1 1
H H18B 0.6903 0.1511 0.4693 0.039 Uiso calc R 1 1
C C19 0.67848(13) 0.04089(9) 0.42034(15) 0.0356(4) Uani d . 1 1
C C20 0.64281(14) 0.01636(10) 0.31604(17) 0.0418(4) Uani d . 1 1
H H20 0.6602 0.0446 0.2581 0.050 Uiso calc R 1 1
C C21 0.58202(15) -0.04865(11) 0.2939(2) 0.0506(5) Uani d . 1 1
C C22 0.56029(16) -0.09077(12) 0.3815(2) 0.0592(6) Uani d . 1 1
H H22 0.5208 -0.1349 0.3698 0.071 Uiso calc R 1 1
C C23 0.59634(16) -0.06826(12) 0.4854(2) 0.0573(6) Uani d . 1 1
H H23 0.5806 -0.0978 0.5429 0.069 Uiso calc R 1 1
C C24 0.65561(14) -0.00280(11) 0.50774(18) 0.0443(5) Uani d . 1 1
C C25 0.85308(13) 0.09330(9) 0.30117(14) 0.0314(3) Uani d . 1 1
C C26 0.96441(19) -0.01230(12) 0.3421(2) 0.0563(6) Uani d . 1 1
H H26A 0.9259 -0.0453 0.2896 0.084 Uiso calc R 1 1
H H26B 0.9945 -0.0414 0.4039 0.084 Uiso calc R 1 1
H H26C 1.0191 0.0123 0.3103 0.084 Uiso calc R 1 1
C C27 0.90549(16) 0.34317(11) 0.31638(17) 0.0454(5) Uani d . 1 1
H H27A 0.8690 0.3715 0.3651 0.068 Uiso calc R 1 1
H H27B 0.9024 0.3701 0.2490 0.068 Uiso calc R 1 1
H H27C 0.9772 0.3368 0.3479 0.068 Uiso calc R 1 1
C C28 0.5391(2) -0.06896(15) 0.1793(2) 0.0740(8) Uani d . 1 1
H H28A 0.4752 -0.0969 0.1785 0.111 Uiso calc R 1 1
H H28B 0.5891 -0.0995 0.1487 0.111 Uiso calc R 1 1
H H28C 0.5256 -0.0234 0.1373 0.111 Uiso calc R 1 1
C C29 0.69211(19) 0.01897(14) 0.6230(2) 0.0604(6) Uani d . 1 1
H H29A 0.6638 -0.0158 0.6706 0.091 Uiso calc R 1 1
H H29B 0.6689 0.0695 0.6358 0.091 Uiso calc R 1 1
H H29C 0.7671 0.0172 0.6366 0.091 Uiso calc R 1 1
C C30 0.8351(2) -0.03717(16) 0.0148(2) 0.0727(7) Uani d . 1 1
H H30 0.8775 -0.0035 0.0660 0.087 Uiso calc R 1 1
N N1 0.85668(11) 0.26899(7) 0.29684(11) 0.0297(3) Uani d . 1 1
N N2 0.90658(11) 0.25256(9) 0.57607(12) 0.0391(4) Uani d . 1 1
H H2A 0.9025 0.2674 0.6411 0.047 Uiso calc R 1 1
O O1 0.74367(10) 0.28839(7) 0.49619(10) 0.0406(3) Uani d . 1 1
O O2 0.87103(11) 0.09300(8) 0.20917(10) 0.0470(3) Uani d . 1 1
O O3 0.89518(10) 0.04398(7) 0.37572(10) 0.0376(3) Uani d . 1 1
Cl Cl1 0.80296(6) -0.11741(5) 0.08605(8) 0.0992(3) Uani d . 1 1
Cl Cl2 0.72435(8) 0.01165(5) -0.03976(10) 0.1107(3) Uani d . 1 1
Cl Cl3 0.91063(9) -0.06436(6) -0.08484(8) 0.1116(3) Uani d . 1 1

loop_
_atom_site_aniso_label
_atom_site_aniso_U_11
_atom_site_aniso_U_22
_atom_site_aniso_U_33
_atom_site_aniso_U_12
_atom_site_aniso_U_13
_atom_site_aniso_U_23
C1 0.0494(12) 0.0582(13) 0.0670(15) -0.0072(10) -0.0171(11) 0.0041(11)
C2 0.0539(16) 0.086(2) 0.108(3) -0.0188(15) -0.0341(16) 0.0200(18)
C3 0.0336(12) 0.0785(19) 0.137(3) -0.0047(12) -0.0028(16) 0.0423(19)
C4 0.0418(12) 0.0548(13) 0.108(2) 0.0071(10) 0.0222(13) 0.0316(14)
C5 0.0376(10) 0.0399(10) 0.0651(14) 0.0012(8) 0.0102(9) 0.0142(9)
C6 0.0340(9) 0.0296(8) 0.0517(11) -0.0008(7) -0.0013(8) 0.0098(8)
C7 0.0339(8) 0.0287(8) 0.0267(8) -0.0002(6) 0.0018(6) 0.0003(6)
C8 0.0367(9) 0.0299(8) 0.0287(8) 0.0003(7) 0.0039(7) 0.0051(6)
C9 0.0298(8) 0.0286(7) 0.0228(7) -0.0004(6) 0.0055(6) -0.0013(6)
C10 0.0341(9) 0.0312(8) 0.0283(8) -0.0014(7) 0.0072(7) -0.0031(6)
C11 0.0317(8) 0.0382(9) 0.0341(9) -0.0009(7) 0.0044(7) -0.0018(7)
C12 0.0415(11) 0.0599(13) 0.0399(11) 0.0017(9) -0.0056(8) -0.0038(9)
C13 0.0344(10) 0.0611(13) 0.0632(14) 0.0037(9) -0.0046(9) -0.0019(11)
C14 0.0335(10) 0.0517(12) 0.0653(14) 0.0056(8) 0.0119(9) -0.0041(10)
C15 0.0374(9) 0.0410(10) 0.0402(10) 0.0003(8) 0.0100(8) -0.0042(8)
C16 0.0306(8) 0.0298(8) 0.0301(8) -0.0030(6) 0.0055(6) -0.0002(6)
C17 0.0314(8) 0.0250(7) 0.0253(8) -0.0013(6) 0.0046(6) 0.0003(6)
C18 0.0356(9) 0.0304(8) 0.0324(9) -0.0007(7) 0.0090(7) 0.0043(6)
C19 0.0292(8) 0.0284(8) 0.0502(11) 0.0026(6) 0.0093(7) 0.0089(7)
C20 0.0380(10) 0.0307(9) 0.0562(12) -0.0020(7) 0.0049(8) 0.0039(8)
C21 0.0340(10) 0.0314(9) 0.0848(16) 0.0004(8) 0.0029(10) -0.0025(10)
C22 0.0367(10) 0.0332(10) 0.107(2) -0.0054(8) 0.0098(12) 0.0091(12)
C23 0.0420(11) 0.0420(11) 0.0911(19) 0.0000(9) 0.0208(12) 0.0279(11)
C24 0.0349(9) 0.0375(9) 0.0637(13) 0.0059(8) 0.0178(9) 0.0191(9)
C25 0.0345(8) 0.0276(8) 0.0318(9) -0.0022(7) 0.0036(7) -0.0021(6)
C26 0.0637(14) 0.0415(11) 0.0639(14) 0.0206(10) 0.0101(11) -0.0004(10)
C27 0.0527(11) 0.0331(9) 0.0501(12) -0.0124(8) 0.0055(9) 0.0033(8)
C28 0.0675(16) 0.0518(14) 0.097(2) -0.0107(12) -0.0083(14) -0.0168(13)
C29 0.0594(14) 0.0661(14) 0.0595(14) 0.0025(11) 0.0219(11) 0.0265(11)
C30 0.0636(16) 0.0764(17) 0.0758(18) -0.0125(13) 0.0022(13) -0.0162(14)
N1 0.0347(7) 0.0274(7) 0.0272(7) -0.0048(5) 0.0050(5) 0.0023(5)
N2 0.0374(8) 0.0554(9) 0.0243(7) 0.0019(7) 0.0037(6) -0.0096(6)
O1 0.0380(7) 0.0472(7) 0.0373(7) 0.0077(6) 0.0084(5) -0.0086(5)
O2 0.0607(9) 0.0490(8) 0.0330(7) 0.0132(7) 0.0124(6) -0.0031(6)
O3 0.0426(7) 0.0309(6) 0.0394(7) 0.0085(5) 0.0064(5) 0.0036(5)
Cl1 0.0716(5) 0.1114(6) 0.1077(7) -0.0031(4) -0.0107(4) 0.0367(5)
Cl2 0.0970(6) 0.0791(5) 0.1532(9) 0.0107(4) 0.0078(6) 0.0290(5)
Cl3 0.1246(8) 0.1139(7) 0.1039(7) -0.0108(6) 0.0420(6) -0.0332(5)

loop_
_atom_type_symbol
_atom_type_description
_atom_type_scat_dispersion_real
_atom_type_scat_dispersion_imag
_atom_type_scat_source
C C 0.0033 0.0016 'International Tables Vol C Tables 4.2.6.8 and 6.1.1.4'
H H 0.0000 0.0000 'International Tables Vol C Tables 4.2.6.8 and 6.1.1.4'
N N 0.0061 0.0033 'International Tables Vol C Tables 4.2.6.8 and 6.1.1.4'
O O 0.0106 0.0060 'International Tables Vol C Tables 4.2.6.8 and 6.1.1.4'
Cl Cl 0.1484 0.1585 'International Tables Vol C Tables 4.2.6.8 and 6.1.1.4'

loop_
_geom_angle_atom_site_label_1
_geom_angle_atom_site_label_2
_geom_angle_atom_site_label_3
_geom_angle
C6 C1 C2 120.4(3)
C6 C1 H1 119.8
C2 C1 H1 119.8
C3 C2 C1 120.6(3)
C3 C2 H2 119.7
C1 C2 H2 119.7
C4 C3 C2 120.0(2)
C4 C3 H3 120.0
C2 C3 H3 120.0
C3 C4 C5 120.1(3)
C3 C4 H4 120.0
C5 C4 H4 120.0
C6 C5 C4 120.7(2)
C6 C5 H5 119.6
C4 C5 H5 119.6
C1 C6 C5 118.11(19)
C1 C6 C7 117.89(19)
C5 C6 C7 123.60(17)
C6 C7 C8 109.65(14)
C6 C7 C17 121.93(14)
C8 C7 C17 105.16(13)
C6 C7 H7 106.4
C8 C7 H7 106.4
C17 C7 H7 106.4
N1 C8 C7 104.09(13)
N1 C8 H8A 110.9
C7 C8 H8A 110.9
N1 C8 H8B 110.9
C7 C8 H8B 110.9
H8A C8 H8B 109.0
N1 C9 C16 111.94(13)
N1 C9 C10 113.17(13)
C16 C9 C10 101.09(12)
N1 C9 C17 102.79(12)
C16 C9 C17 118.65(13)
C10 C9 C17 109.60(12)
O1 C10 N2 125.77(16)
O1 C10 C9 126.59(15)
N2 C10 C9 107.64(14)
C12 C11 C16 122.20(17)
C12 C11 N2 127.95(17)
C16 C11 N2 109.79(15)
C11 C12 C13 117.80(19)
C11 C12 H12 121.1
C13 C12 H12 121.1
C14 C13 C12 120.82(19)
C14 C13 H13 119.6
C12 C13 H13 119.6
C13 C14 C15 120.86(19)
C13 C14 H14 119.6
C15 C14 H14 119.6
C16 C15 C14 118.99(18)
C16 C15 H15 120.5
C14 C15 H15 120.5
C15 C16 C11 119.24(16)
C15 C16 C9 131.30(15)
C11 C16 C9 109.27(14)
C25 C17 C18 109.19(13)
C25 C17 C7 109.56(13)
C18 C17 C7 117.73(13)
C25 C17 C9 104.86(12)
C18 C17 C9 112.13(13)
C7 C17 C9 102.51(12)
C19 C18 C17 117.69(15)
C19 C18 H18A 107.9
C17 C18 H18A 107.9
C19 C18 H18B 107.9
C17 C18 H18B 107.9
H18A C18 H18B 107.2
C20 C19 C24 118.66(17)
C20 C19 C18 122.66(16)
C24 C19 C18 118.63(17)
C19 C20 C21 123.04(19)
C19 C20 H20 118.5
C21 C20 H20 118.5
C22 C21 C20 117.2(2)
C22 C21 C28 122.3(2)
C20 C21 C28 120.4(2)
C23 C22 C21 120.71(19)
C23 C22 H22 119.6
C21 C22 H22 119.6
C22 C23 C24 122.2(2)
C22 C23 H23 118.9
C24 C23 H23 118.9
C23 C24 C19 118.2(2)
C23 C24 C29 119.59(19)
C19 C24 C29 122.23(18)
O2 C25 O3 123.23(16)
O2 C25 C17 125.55(15)
O3 C25 C17 111.12(14)
O3 C26 H26A 109.5
O3 C26 H26B 109.5
H26A C26 H26B 109.5
O3 C26 H26C 109.5
H26A C26 H26C 109.5
H26B C26 H26C 109.5
N1 C27 H27A 109.5
N1 C27 H27B 109.5
H27A C27 H27B 109.5
N1 C27 H27C 109.5
H27A C27 H27C 109.5
H27B C27 H27C 109.5
C21 C28 H28A 109.5
C21 C28 H28B 109.5
H28A C28 H28B 109.5
C21 C28 H28C 109.5
H28A C28 H28C 109.5
H28B C28 H28C 109.5
C24 C29 H29A 109.5
C24 C29 H29B 109.5
H29A C29 H29B 109.5
C24 C29 H29C 109.5
H29A C29 H29C 109.5
H29B C29 H29C 109.5
Cl2 C30 Cl1 111.11(15)
Cl2 C30 Cl3 111.84(17)
Cl1 C30 Cl3 109.54(16)
Cl2 C30 H30 108.1
Cl1 C30 H30 108.1
Cl3 C30 H30 108.1
C27 N1 C8 113.35(14)
C27 N1 C9 115.28(14)
C8 N1 C9 105.71(12)
C10 N2 C11 111.97(14)
C10 N2 H2A 124.0
C11 N2 H2A 124.0
C25 O3 C26 117.19(15)

loop_
_geom_bond_atom_site_label_1
_geom_bond_atom_site_label_2
_geom_bond_distance
C1 C6 1.386(3)
C1 C2 1.388(4)
C1 H1 0.9300
C2 C3 1.366(5)
C2 H2 0.9300
C3 C4 1.363(5)
C3 H3 0.9300
C4 C5 1.392(3)
C4 H4 0.9300
C5 C6 1.389(3)
C5 H5 0.9300
C6 C7 1.516(2)
C7 C8 1.524(2)
C7 C17 1.582(2)
C7 H7 0.9800
C8 N1 1.459(2)
C8 H8A 0.9700
C8 H8B 0.9700
C9 N1 1.462(2)
C9 C16 1.512(2)
C9 C10 1.564(2)
C9 C17 1.597(2)
C10 O1 1.210(2)
C10 N2 1.357(2)
C11 C12 1.381(3)
C11 C16 1.385(2)
C11 N2 1.397(2)
C12 C13 1.382(3)
C12 H12 0.9300
C13 C14 1.374(3)
C13 H13 0.9300
C14 C15 1.391(3)
C14 H14 0.9300
C15 C16 1.378(2)
C15 H15 0.9300
C17 C25 1.534(2)
C17 C18 1.538(2)
C18 C19 1.516(2)
C18 H18A 0.9700
C18 H18B 0.9700
C19 C20 1.385(3)
C19 C24 1.398(3)
C20 C21 1.394(3)
C20 H20 0.9300
C21 C22 1.380(3)
C21 C28 1.500(4)
C22 C23 1.371(4)
C22 H22 0.9300
C23 C24 1.390(3)
C23 H23 0.9300
C24 C29 1.497(3)
C25 O2 1.201(2)
C25 O3 1.330(2)
C26 O3 1.437(2)
C26 H26A 0.9600
C26 H26B 0.9600
C26 H26C 0.9600
C27 N1 1.456(2)
C27 H27A 0.9600
C27 H27B 0.9600
C27 H27C 0.9600
C28 H28A 0.9600
C28 H28B 0.9600
C28 H28C 0.9600
C29 H29A 0.9600
C29 H29B 0.9600
C29 H29C 0.9600
C30 Cl2 1.724(3)
C30 Cl1 1.750(3)
C30 Cl3 1.751(3)
C30 H30 0.9800
N2 H2A 0.8600

loop_
_geom_hbond_atom_site_label_D
_geom_hbond_atom_site_label_H
_geom_hbond_atom_site_label_A
_geom_hbond_site_symmetry_A
_geom_hbond_distance_DH
_geom_hbond_distance_HA
_geom_hbond_distance_DA
_geom_hbond_angle_DHA
C5 H5 O1 . 0.93 2.45 3.292(2) 151
C18 H18B O1 . 0.97 2.52 3.127(2) 120
C30 H30 O2 . 0.98 2.47 3.319(3) 144
N2 H2A O2 4_566 0.86 2.65 3.252(2) 128
N2 H2A N1 4_566 0.86 2.20 2.936(2) 143
C7 H7 O1 4_565 0.98 2.57 3.359(2) 138

loop_
_geom_torsion_atom_site_label_1
_geom_torsion_atom_site_label_2
_geom_torsion_atom_site_label_3
_geom_torsion_atom_site_label_4
_geom_torsion
C6 C1 C2 C3 0.4(4)
C1 C2 C3 C4 0.6(4)
C2 C3 C4 C5 -0.1(4)
C3 C4 C5 C6 -1.4(3)
C2 C1 C6 C5 -1.8(3)
C2 C1 C6 C7 -174.9(2)
C4 C5 C6 C1 2.3(3)
C4 C5 C6 C7 174.93(18)
C1 C6 C7 C8 109.52(19)
C5 C6 C7 C8 -63.2(2)
C1 C6 C7 C17 -127.14(19)
C5 C6 C7 C17 60.2(2)
C6 C7 C8 N1 159.17(14)
C17 C7 C8 N1 26.43(16)
N1 C9 C10 O1 55.2(2)
C16 C9 C10 O1 175.02(17)
C17 C9 C10 O1 -58.9(2)
N1 C9 C10 N2 -124.66(15)
C16 C9 C10 N2 -4.79(17)
C17 C9 C10 N2 121.26(15)
C16 C11 C12 C13 1.1(3)
N2 C11 C12 C13 -175.89(19)
C11 C12 C13 C14 1.3(3)
C12 C13 C14 C15 -1.3(3)
C13 C14 C15 C16 -1.0(3)
C14 C15 C16 C11 3.2(3)
C14 C15 C16 C9 177.68(17)
C12 C11 C16 C15 -3.3(3)
N2 C11 C16 C15 174.10(16)
C12 C11 C16 C9 -178.93(17)
N2 C11 C16 C9 -1.49(19)
N1 C9 C16 C15 -50.4(2)
C10 C9 C16 C15 -171.15(18)
C17 C9 C16 C15 69.1(2)
N1 C9 C16 C11 124.47(15)
C10 C9 C16 C11 3.73(16)
C17 C9 C16 C11 -116.06(15)
C6 C7 C17 C25 122.61(16)
C8 C7 C17 C25 -111.99(14)
C6 C7 C17 C18 -2.9(2)
C8 C7 C17 C18 122.51(15)
C6 C7 C17 C9 -126.44(15)
C8 C7 C17 C9 -1.03(16)
N1 C9 C17 C25 89.93(14)
C16 C9 C17 C25 -34.17(17)
C10 C9 C17 C25 -149.46(13)
N1 C9 C17 C18 -151.71(13)
C16 C9 C17 C18 84.19(17)
C10 C9 C17 C18 -31.11(17)
N1 C9 C17 C7 -24.50(14)
C16 C9 C17 C7 -148.60(14)
C10 C9 C17 C7 96.10(14)
C25 C17 C18 C19 -52.72(19)
C7 C17 C18 C19 72.97(19)
C9 C17 C18 C19 -168.48(14)
C17 C18 C19 C20 -17.2(2)
C17 C18 C19 C24 165.28(15)
C24 C19 C20 C21 2.2(3)
C18 C19 C20 C21 -175.26(17)
C19 C20 C21 C22 -2.1(3)
C19 C20 C21 C28 175.4(2)
C20 C21 C22 C23 0.9(3)
C28 C21 C22 C23 -176.5(2)
C21 C22 C23 C24 0.1(3)
C22 C23 C24 C19 0.0(3)
C22 C23 C24 C29 179.6(2)
C20 C19 C24 C23 -1.1(3)
C18 C19 C24 C23 176.45(16)
C20 C19 C24 C29 179.27(18)
C18 C19 C24 C29 -3.1(3)
C18 C17 C25 O2 152.45(17)
C7 C17 C25 O2 22.2(2)
C9 C17 C25 O2 -87.22(19)
C18 C17 C25 O3 -30.95(18)
C7 C17 C25 O3 -161.22(13)
C9 C17 C25 O3 89.38(15)
C7 C8 N1 C27 -171.60(14)
C7 C8 N1 C9 -44.41(16)
C16 C9 N1 C27 -62.53(18)
C10 C9 N1 C27 50.92(19)
C17 C9 N1 C27 169.04(14)
C16 C9 N1 C8 171.44(13)
C10 C9 N1 C8 -75.11(15)
C17 C9 N1 C8 43.01(15)
O1 C10 N2 C11 -175.49(17)
C9 C10 N2 C11 4.3(2)
C12 C11 N2 C10 175.34(19)
C16 C11 N2 C10 -1.9(2)
O2 C25 O3 C26 -0.7(3)
C17 C25 O3 C26 -177.36(16)
